data_7106777
loop_
_publ_author_name
'Eliska Matousova'
'Ales Ruzicka'
'Jiri Kunes'
'Jarmila Kralova'
'Milan Pour'

_publ_section_title
;
 TFP as a ligand in Au(I)-catalyzed dihydropyran synthesis. Unprecedented
 rearrangement of dihydropyrans into cyclopentenones
;
_journal_name_full Chem.Commun.
_journal_page_first 9390
_journal_paper_doi 10.1039/c1cc13525b
_journal_volume 47
_journal_year 2011
_chemical_formula_moiety 'C18 H18 O4'
_chemical_formula_sum 'C18 H18 O4'
_chemical_formula_weight 298.32
_chemical_name_systematic
;
?
;
_space_group_IT_number 61
_symmetry_cell_setting orthorhombic
_symmetry_space_group_name_Hall '-P 2ac 2ab'
_symmetry_space_group_name_H-M 'P b c a'
_atom_sites_solution_hydrogens geom
_atom_sites_solution_primary direct
_atom_sites_solution_secondary difmap
_audit_creation_method SHELXL-97
_cell_angle_alpha 90
_cell_angle_beta 90
_cell_angle_gamma 90
_cell_formula_units_Z 8
_cell_length_a 12.9230(7)
_cell_length_b 7.4390(12)
_cell_length_c 30.766(2)
_cell_measurement_reflns_used 16499
_cell_measurement_temperature 150(1)
_cell_measurement_theta_max 27.5
_cell_measurement_theta_min 1
_cell_volume 2957.7(5)
_computing_cell_refinement 'COLLECT and DENZO'
_computing_data_collection 'COLLECT (Hooft, 1998) and DENZO (Otwinowski & Minor, 1997)'
_computing_data_reduction 'COLLECT and DENZO'
_computing_molecular_graphics 'PLATON (Spek, 2003)'
_computing_publication_material 'SHELXL-97 (Sheldrick, 1997)'
_computing_structure_refinement 'SHELXL-97 (Sheldrick, 1997)'
_computing_structure_solution 'SIR92 (Altomare et al., 1994)'
_diffrn_ambient_temperature 150(1)
_diffrn_detector_area_resol_mean 9.091
_diffrn_measured_fraction_theta_full 0.993
_diffrn_measured_fraction_theta_max 0.993
_diffrn_measurement_device_type 'Bruker Nonius KappaCCD area detector'
_diffrn_measurement_method '\f and \w scans to fill the Ewald sphere'
_diffrn_radiation_monochromator graphite
_diffrn_radiation_source 'fine-focus sealed tube'
_diffrn_radiation_type MoK\a
_diffrn_radiation_wavelength 0.71073
_diffrn_reflns_av_R_equivalents 0.0567
_diffrn_reflns_av_sigmaI/netI 0.0388
_diffrn_reflns_limit_h_max 10
_diffrn_reflns_limit_h_min -16
_diffrn_reflns_limit_k_max 9
_diffrn_reflns_limit_k_min -9
_diffrn_reflns_limit_l_max 33
_diffrn_reflns_limit_l_min -39
_diffrn_reflns_number 16377
_diffrn_reflns_theta_full 27.50
_diffrn_reflns_theta_max 27.50
_diffrn_reflns_theta_min 2.65
_diffrn_standards_number 0
_exptl_absorpt_coefficient_mu 0.094
_exptl_absorpt_correction_T_max 0.986
_exptl_absorpt_correction_T_min 0.977
_exptl_absorpt_correction_type integration
_exptl_absorpt_process_details
;
Gaussian integration (Coppens, 1970)
;
_exptl_crystal_colour colourless
_exptl_crystal_density_diffrn 1.340
_exptl_crystal_density_method 'not measured'
_exptl_crystal_description block
_exptl_crystal_F_000 1264
_exptl_crystal_size_max 0.37
_exptl_crystal_size_mid 0.22
_exptl_crystal_size_min 0.16
_refine_diff_density_max 0.356
_refine_diff_density_min -0.239
_refine_diff_density_rms 0.048
_refine_ls_extinction_method none
_refine_ls_goodness_of_fit_ref 1.140
_refine_ls_hydrogen_treatment constr
_refine_ls_matrix_type full
_refine_ls_number_parameters 199
_refine_ls_number_reflns 3373
_refine_ls_number_restraints 0
_refine_ls_restrained_S_all 1.140
_refine_ls_R_factor_all 0.0853
_refine_ls_R_factor_gt 0.0548
_refine_ls_shift/su_max 0.000
_refine_ls_shift/su_mean 0.000
_refine_ls_structure_factor_coef Fsqd
_refine_ls_weighting_details 'calc w=1/[\s^2^(Fo^2^)+(0.0353P)^2^+1.8542P] where P=(Fo^2^+2Fc^2^)/3'
_refine_ls_weighting_scheme calc
_refine_ls_wR_factor_gt 0.1065
_refine_ls_wR_factor_ref 0.1215
_reflns_number_gt 2474
_reflns_number_total 3373
_reflns_threshold_expression >2sigma(I)
_cod_data_source_file c1cc13525b.txt
_cod_data_source_block shelxl
_cod_original_cell_volume 2957.7(6)
_cod_database_code 7106777

loop_
_symmetry_equiv_pos_as_xyz
'x, y, z'
'-x+1/2, -y, z+1/2'
'x+1/2, -y+1/2, -z'
'-x, y+1/2, -z+1/2'
'-x, -y, -z'
'x-1/2, y, -z-1/2'
'-x-1/2, y-1/2, z'
'x, -y-1/2, z-1/2'

loop_
_atom_site_label
_atom_site_type_symbol
_atom_site_fract_x
_atom_site_fract_y
_atom_site_fract_z
_atom_site_U_iso_or_equiv
_atom_site_adp_type
_atom_site_occupancy
_atom_site_symmetry_multiplicity
_atom_site_calc_flag
_atom_site_refinement_flags
_atom_site_disorder_assembly
_atom_site_disorder_group
O4 O -0.12654(11) 0.12408(18) 0.06346(4) 0.0307(3) Uani 1 1 d . . .
O1 O 0.05220(11) 0.07907(17) 0.07000(4) 0.0286(3) Uani 1 1 d . . .
O3 O 0.10478(11) 0.61251(18) 0.07203(5) 0.0351(4) Uani 1 1 d . . .
C6 C -0.04981(14) 0.5387(2) 0.14351(5) 0.0220(4) Uani 1 1 d . . .
O2 O 0.11328(11) 0.42544(19) 0.01546(4) 0.0326(3) Uani 1 1 d . . .
C16 C 0.07350(15) 0.4710(2) 0.04881(6) 0.0229(4) Uani 1 1 d . . .
C15 C -0.14985(15) 0.5937(2) 0.13736(6) 0.0264(4) Uani 1 1 d . . .
H15 H -0.1897 0.5375 0.1162 0.032 Uiso 1 1 d R . .
C1 C -0.01837(15) 0.3788(2) 0.07008(5) 0.0227(4) Uani 1 1 d . . .
H1 H -0.0810 0.4447 0.0618 0.027 Uiso 1 1 d R . .
C2 C -0.02800(15) 0.1876(2) 0.05282(6) 0.0249(4) Uani 1 1 d . . .
H2 H -0.0213 0.1905 0.0211 0.030 Uiso 1 1 d R . .
C7 C 0.01323(15) 0.6326(2) 0.17411(5) 0.0229(4) Uani 1 1 d . . .
C12 C -0.03210(17) 0.7740(3) 0.19897(6) 0.0288(4) Uani 1 1 d . . .
C5 C -0.01181(14) 0.3778(2) 0.11929(6) 0.0230(4) Uani 1 1 d . . .
C3 C 0.04517(18) 0.0584(3) 0.11616(6) 0.0340(5) Uani 1 1 d . . .
H3A H 0.1108 0.0143 0.1271 0.041 Uiso 1 1 d R . .
H3B H -0.0070 -0.0314 0.1227 0.041 Uiso 1 1 d R . .
C11 C 0.0286(2) 0.8679(3) 0.22956(7) 0.0404(6) Uani 1 1 d . . .
H11 H -0.0013 0.9589 0.2460 0.048 Uiso 1 1 d R . .
C8 C 0.12023(16) 0.5964(3) 0.18046(7) 0.0319(5) Uani 1 1 d . . .
H8 H 0.1521 0.5063 0.1643 0.038 Uiso 1 1 d R . .
C4 C 0.01826(15) 0.2288(3) 0.13927(6) 0.0284(4) Uani 1 1 d . . .
H4 H 0.0229 0.2303 0.1694 0.034 Uiso 1 1 d R . .
C18 C -0.14684(18) -0.0492(3) 0.04464(7) 0.0374(5) Uani 1 1 d . . .
H18A H -0.1377 -0.0435 0.0137 0.045 Uiso 1 1 d R . .
H18B H -0.2166 -0.0845 0.0511 0.045 Uiso 1 1 d R . .
H18C H -0.0997 -0.1357 0.0567 0.045 Uiso 1 1 d R . .
C17 C 0.19240(17) 0.7103(3) 0.05482(7) 0.0373(5) Uani 1 1 d . . .
H17A H 0.2522 0.6338 0.0544 0.045 Uiso 1 1 d R . .
H17B H 0.2059 0.8130 0.0729 0.045 Uiso 1 1 d R . .
H17C H 0.1771 0.7495 0.0258 0.045 Uiso 1 1 d R . .
C14 C -0.19401(16) 0.7324(3) 0.16210(6) 0.0321(5) Uani 1 1 d . . .
H14 H -0.2628 0.7643 0.1577 0.039 Uiso 1 1 d R . .
C9 C 0.17687(19) 0.6924(3) 0.21004(7) 0.0434(6) Uani 1 1 d . . .
H9 H 0.2470 0.6683 0.2136 0.052 Uiso 1 1 d R . .
C13 C -0.13729(17) 0.8199(3) 0.19223(7) 0.0344(5) Uani 1 1 d . . .
H13 H -0.1674 0.9107 0.2087 0.041 Uiso 1 1 d R . .
C10 C 0.1296(2) 0.8278(3) 0.23517(7) 0.0473(6) Uani 1 1 d . . .
H10 H 0.1682 0.8898 0.2558 0.057 Uiso 1 1 d R . .

loop_
_atom_site_aniso_label
_atom_site_aniso_U_11
_atom_site_aniso_U_22
_atom_site_aniso_U_33
_atom_site_aniso_U_23
_atom_site_aniso_U_13
_atom_site_aniso_U_12
O4 0.0284(7) 0.0300(7) 0.0336(7) -0.0085(6) 0.0079(6) -0.0061(6)
O1 0.0323(8) 0.0250(7) 0.0285(7) 0.0009(6) 0.0064(6) 0.0060(6)
O3 0.0371(8) 0.0277(7) 0.0406(8) -0.0064(6) 0.0154(7) -0.0094(6)
C6 0.0262(10) 0.0204(8) 0.0194(9) 0.0035(7) 0.0013(7) 0.0010(7)
O2 0.0354(8) 0.0360(8) 0.0266(7) -0.0004(6) 0.0079(6) -0.0034(6)
C16 0.0256(10) 0.0199(8) 0.0233(9) 0.0041(7) -0.0001(7) 0.0040(7)
C15 0.0265(10) 0.0258(9) 0.0269(9) 0.0003(8) -0.0003(8) -0.0007(8)
C1 0.0253(9) 0.0221(9) 0.0208(9) 0.0007(7) 0.0015(7) 0.0039(7)
C2 0.0279(10) 0.0240(9) 0.0229(9) -0.0014(7) 0.0052(8) 0.0007(8)
C7 0.0277(10) 0.0215(8) 0.0194(8) 0.0049(7) -0.0001(7) -0.0014(8)
C12 0.0429(12) 0.0234(9) 0.0201(9) 0.0025(7) 0.0033(8) -0.0026(9)
C5 0.0241(9) 0.0225(9) 0.0224(9) 0.0008(7) 0.0017(7) -0.0020(8)
C3 0.0457(13) 0.0256(10) 0.0307(11) 0.0049(8) 0.0022(9) 0.0091(9)
C11 0.0624(16) 0.0296(11) 0.0291(11) -0.0029(9) -0.0019(10) -0.0073(11)
C8 0.0306(11) 0.0312(11) 0.0338(10) 0.0073(8) -0.0047(9) -0.0017(9)
C4 0.0366(11) 0.0275(10) 0.0213(9) 0.0018(7) -0.0009(8) 0.0015(9)
C18 0.0391(12) 0.0351(11) 0.0382(11) -0.0107(9) 0.0074(9) -0.0123(10)
C17 0.0328(12) 0.0259(10) 0.0531(13) -0.0020(9) 0.0129(10) -0.0056(9)
C14 0.0253(10) 0.0306(10) 0.0404(11) 0.0030(9) 0.0059(9) 0.0066(9)
C9 0.0378(13) 0.0446(13) 0.0478(13) 0.0121(11) -0.0199(11) -0.0103(11)
C13 0.0414(13) 0.0272(10) 0.0347(11) -0.0018(8) 0.0121(9) 0.0042(9)
C10 0.0650(18) 0.0389(13) 0.0381(12) 0.0017(10) -0.0202(12) -0.0152(12)

loop_
_atom_type_symbol
_atom_type_description
_atom_type_scat_dispersion_real
_atom_type_scat_dispersion_imag
_atom_type_scat_source
C C 0.0033 0.0016 'International Tables Vol C Tables 4.2.6.8 and 6.1.1.4'
H H 0.0000 0.0000 'International Tables Vol C Tables 4.2.6.8 and 6.1.1.4'
O O 0.0106 0.0060 'International Tables Vol C Tables 4.2.6.8 and 6.1.1.4'

loop_
_exptl_crystal_face_index_h
_exptl_crystal_face_index_k
_exptl_crystal_face_index_l
_exptl_crystal_face_perp_dist
0 1 0 0.112
0 -1 0 0.178
0 0 -1 0.082
0 0 1 0.076
-1 0 0 0.073
1 0 0 0.120
1 1 0 0.110
-1 1 0 0.083
-1 -1 0 0.105
1 -1 0 0.143

loop_
_geom_angle_atom_site_label_1
_geom_angle_atom_site_label_2
_geom_angle_atom_site_label_3
_geom_angle
_geom_angle_site_symmetry_1
_geom_angle_site_symmetry_3
_geom_angle_publ_flag
C2 O4 C18 112.04(15) . . ?
C2 O1 C3 112.66(14) . . ?
C16 O3 C17 115.95(15) . . ?
C15 C6 C7 118.95(17) . . ?
C15 C6 C5 118.76(17) . . ?
C7 C6 C5 122.24(16) . . ?
O2 C16 O3 123.53(17) . . ?
O2 C16 C1 125.24(17) . . ?
O3 C16 C1 111.23(15) . . ?
C6 C15 C14 121.92(18) . . ?
C6 C15 H15 119.0 . . ?
C14 C15 H15 119.0 . . ?
C5 C1 C16 112.87(15) . . ?
C5 C1 C2 110.35(15) . . ?
C16 C1 C2 109.59(15) . . ?
C5 C1 H1 107.9 . . ?
C16 C1 H1 107.9 . . ?
C2 C1 H1 108.0 . . ?
O4 C2 O1 112.76(15) . . ?
O4 C2 C1 107.97(15) . . ?
O1 C2 C1 110.03(15) . . ?
O4 C2 H2 108.7 . . ?
O1 C2 H2 108.7 . . ?
C1 C2 H2 108.6 . . ?
C8 C7 C12 117.71(18) . . ?
C8 C7 C6 123.59(17) . . ?
C12 C7 C6 118.68(17) . . ?
C11 C12 C13 120.77(19) . . ?
C11 C12 C7 119.7(2) . . ?
C13 C12 C7 119.56(18) . . ?
C4 C5 C6 122.38(16) . . ?
C4 C5 C1 118.92(17) . . ?
C6 C5 C1 118.40(15) . . ?
O1 C3 C4 113.30(15) . . ?
O1 C3 H3A 109.0 . . ?
C4 C3 H3A 109.0 . . ?
O1 C3 H3B 108.8 . . ?
C4 C3 H3B 108.9 . . ?
H3A C3 H3B 107.7 . . ?
C10 C11 C12 120.9(2) . . ?
C10 C11 H11 119.6 . . ?
C12 C11 H11 119.5 . . ?
C9 C8 C7 120.8(2) . . ?
C9 C8 H8 119.6 . . ?
C7 C8 H8 119.6 . . ?
C5 C4 C3 123.83(17) . . ?
C5 C4 H4 118.1 . . ?
C3 C4 H4 118.0 . . ?
O4 C18 H18A 109.7 . . ?
O4 C18 H18B 109.5 . . ?
H18A C18 H18B 109.5 . . ?
O4 C18 H18C 109.3 . . ?
H18A C18 H18C 109.5 . . ?
H18B C18 H18C 109.5 . . ?
O3 C17 H17A 109.7 . . ?
O3 C17 H17B 109.3 . . ?
H17A C17 H17B 109.5 . . ?
O3 C17 H17C 109.4 . . ?
H17A C17 H17C 109.5 . . ?
H17B C17 H17C 109.5 . . ?
C13 C14 C15 120.42(19) . . ?
C13 C14 H14 119.8 . . ?
C15 C14 H14 119.8 . . ?
C8 C9 C10 120.4(2) . . ?
C8 C9 H9 119.9 . . ?
C10 C9 H9 119.7 . . ?
C14 C13 C12 120.36(19) . . ?
C14 C13 H13 119.9 . . ?
C12 C13 H13 119.8 . . ?
C11 C10 C9 120.5(2) . . ?
C11 C10 H10 119.7 . . ?
C9 C10 H10 119.9 . . ?

loop_
_geom_bond_atom_site_label_1
_geom_bond_atom_site_label_2
_geom_bond_distance
_geom_bond_site_symmetry_2
_geom_bond_publ_flag
O4 C2 1.397(2) . ?
O4 C18 1.437(2) . ?
O1 C2 1.416(2) . ?
O1 C3 1.431(2) . ?
O3 C16 1.335(2) . ?
O3 C17 1.446(2) . ?
C6 C15 1.369(3) . ?
C6 C7 1.427(3) . ?
C6 C5 1.493(2) . ?
O2 C16 1.197(2) . ?
C16 C1 1.519(3) . ?
C15 C14 1.404(3) . ?
C15 H15 0.9301 . ?
C1 C5 1.517(2) . ?
C1 C2 1.524(2) . ?
C1 H1 0.9800 . ?
C2 H2 0.9799 . ?
C7 C8 1.422(3) . ?
C7 C12 1.427(3) . ?
C12 C11 1.410(3) . ?
C12 C13 1.417(3) . ?
C5 C4 1.326(3) . ?
C3 C4 1.495(3) . ?
C3 H3A 0.9699 . ?
C3 H3B 0.9700 . ?
C11 C10 1.351(3) . ?
C11 H11 0.9300 . ?
C8 C9 1.369(3) . ?
C8 H8 0.9300 . ?
C4 H4 0.9299 . ?
C18 H18A 0.9602 . ?
C18 H18B 0.9599 . ?
C18 H18C 0.9599 . ?
C17 H17A 0.9600 . ?
C17 H17B 0.9599 . ?
C17 H17C 0.9601 . ?
C14 C13 1.349(3) . ?
C14 H14 0.9300 . ?
C9 C10 1.409(4) . ?
C9 H9 0.9301 . ?
C13 H13 0.9299 . ?
C10 H10 0.9300 . ?
